data_4036749
loop_
_publ_author_name
'Yu, Changjiang'
'Wu, Qinghua'
'Wang, Jun'
'Wei, Yun'
'Hao, Erhong'
'Jiao, Lijuan'

_publ_section_title
;
 Red to Near-Infrared Isoindole BODIPY Fluorophores: Synthesis, Crystal
 Structures, and Spectroscopic and Electrochemical Properties.
;
_journal_issue 9
_journal_name_full 'The Journal of organic chemistry'
_journal_page_first 3761
_journal_page_last 3770
_journal_paper_doi 10.1021/acs.joc.6b00414
_journal_volume 81
_journal_year 2016
_chemical_formula_sum 'C20 H18 B F2 N3'
_chemical_formula_weight 349.18
_space_group_IT_number 2
_space_group_name_Hall '-P 1'
_space_group_name_H-M_alt 'P -1'
_symmetry_cell_setting triclinic
_symmetry_space_group_name_H-M 'P -1'
_atom_sites_solution_hydrogens geom
_atom_sites_solution_primary direct
_atom_sites_solution_secondary difmap
_audit_creation_method SHELXL-97
_cell_angle_alpha 109.3120(10)
_cell_angle_beta 108.5570(10)
_cell_angle_gamma 100.366(2)
_cell_formula_units_Z 2
_cell_length_a 7.6921(8)
_cell_length_b 11.1753(19)
_cell_length_c 11.9129(12)
_cell_measurement_reflns_used 3995
_cell_measurement_temperature 293(2)
_cell_measurement_theta_max 27.59
_cell_measurement_theta_min 2.80
_cell_volume 868.39(19)
_computing_cell_refinement 'Bruker SMART'
_computing_data_collection 'Bruker SMART'
_computing_data_reduction 'Bruker SAINT'
_computing_molecular_graphics 'Bruker SHELXTL'
_computing_publication_material 'Bruker SHELXTL'
_computing_structure_refinement 'SHELXL-97 (Sheldrick, 1997)'
_computing_structure_solution 'SHELXS-97 (Sheldrick, 1990)'
_diffrn_ambient_temperature 293(2)
_diffrn_measured_fraction_theta_full 0.978
_diffrn_measured_fraction_theta_max 0.978
_diffrn_measurement_device_type 'CCD area detector'
_diffrn_measurement_method 'phi and omega scans'
_diffrn_radiation_monochromator graphite
_diffrn_radiation_source 'fine-focus sealed tube'
_diffrn_radiation_type MoK\a
_diffrn_radiation_wavelength 0.71073
_diffrn_reflns_av_R_equivalents 0.0183
_diffrn_reflns_av_sigmaI/netI 0.0268
_diffrn_reflns_limit_h_max 10
_diffrn_reflns_limit_h_min -9
_diffrn_reflns_limit_k_max 14
_diffrn_reflns_limit_k_min -14
_diffrn_reflns_limit_l_max 15
_diffrn_reflns_limit_l_min -12
_diffrn_reflns_number 7577
_diffrn_reflns_theta_full 27.61
_diffrn_reflns_theta_max 27.61
_diffrn_reflns_theta_min 1.98
_exptl_absorpt_coefficient_mu 0.094
_exptl_absorpt_correction_T_max 0.9906
_exptl_absorpt_correction_T_min 0.9869
_exptl_absorpt_correction_type multi-scan
_exptl_crystal_colour colorless
_exptl_crystal_density_diffrn 1.335
_exptl_crystal_density_method 'not measured'
_exptl_crystal_description block
_exptl_crystal_F_000 364
_exptl_crystal_size_max 0.14
_exptl_crystal_size_mid 0.12
_exptl_crystal_size_min 0.10
_refine_diff_density_max 0.286
_refine_diff_density_min -0.262
_refine_diff_density_rms 0.047
_refine_ls_extinction_method none
_refine_ls_goodness_of_fit_ref 1.023
_refine_ls_hydrogen_treatment mixed
_refine_ls_matrix_type full
_refine_ls_number_parameters 238
_refine_ls_number_reflns 3933
_refine_ls_number_restraints 0
_refine_ls_restrained_S_all 1.023
_refine_ls_R_factor_all 0.0587
_refine_ls_R_factor_gt 0.0466
_refine_ls_shift/su_max 0.006
_refine_ls_shift/su_mean 0.000
_refine_ls_structure_factor_coef Fsqd
_refine_ls_weighting_details 'calc w=1/[\s^2^(Fo^2^)+(0.0639P)^2^+0.2110P] where P=(Fo^2^+2Fc^2^)/3'
_refine_ls_weighting_scheme calc
_refine_ls_wR_factor_gt 0.1229
_refine_ls_wR_factor_ref 0.1331
_reflns_number_gt 3057
_reflns_number_total 3933
_reflns_threshold_expression >2sigma(I)
_cod_data_source_file jo6b00414_si_005.cif
_cod_data_source_block 140310a
_cod_depositor_comments
;
The following automatic conversions were performed:

data item '_symmetry_cell_setting' value 'Triclinic' was changed to
'triclinic' in accordance with the
/home/saulius/struct/COD-crude-data/automatic-downloads/DataCite-retrospective/ACS/depositions/lib/dictionaries/cif_core.dic
dictionary named 'cif_core.dic' version 2.4.2 last updated on
2011-04-26.

Automatic conversion script
Id: cif_fix_values 6909 2019-04-08 15:41:33Z antanas 
;
_cod_original_sg_symbol_H-M P-1
_cod_database_code 4036749

loop_
_symmetry_equiv_pos_as_xyz
'x, y, z'
'-x, -y, -z'

loop_
_atom_site_label
_atom_site_type_symbol
_atom_site_fract_x
_atom_site_fract_y
_atom_site_fract_z
_atom_site_U_iso_or_equiv
_atom_site_adp_type
_atom_site_occupancy
_atom_site_symmetry_multiplicity
_atom_site_calc_flag
_atom_site_refinement_flags
B1 B 0.4226(3) 0.71282(16) 0.84780(16) 0.0448(4) Uani 1 1 d .
C1 C 0.4391(3) 0.68404(16) 1.05793(16) 0.0502(4) Uani 1 1 d .
C2 C 0.5406(3) 0.75828(18) 1.19181(17) 0.0548(4) Uani 1 1 d .
H2 H 0.5269 0.7321 1.2558 0.066 Uiso 1 1 calc R
C3 C 0.6648(2) 0.87722(17) 1.21365(14) 0.0478(4) Uani 1 1 d .
C4 C 0.6382(2) 0.87362(14) 1.08970(14) 0.0418(3) Uani 1 1 d .
C5 C 0.7255(2) 0.96548(14) 1.05347(14) 0.0419(3) Uani 1 1 d .
H5 H 0.8173 1.0456 1.1182 0.050 Uiso 1 1 calc R
C6 C 0.6815(2) 0.94260(13) 0.92534(14) 0.0397(3) Uani 1 1 d .
C7 C 0.7555(2) 1.02132(14) 0.86815(15) 0.0421(3) Uani 1 1 d .
C8 C 0.8868(2) 1.15028(15) 0.92043(17) 0.0519(4) Uani 1 1 d .
H8 H 0.9518 1.2000 1.0100 0.062 Uiso 1 1 calc R
C9 C 0.9161(3) 1.20076(17) 0.8348(2) 0.0610(5) Uani 1 1 d .
H9 H 1.0041 1.2856 0.8677 0.073 Uiso 1 1 calc R
C10 C 0.8180(3) 1.12865(17) 0.6999(2) 0.0601(5) Uani 1 1 d .
H10 H 0.8385 1.1676 0.6453 0.072 Uiso 1 1 calc R
C11 C 0.6924(3) 1.00167(16) 0.64688(17) 0.0507(4) Uani 1 1 d .
H11 H 0.6284 0.9532 0.5571 0.061 Uiso 1 1 calc R
C12 C 0.6632(2) 0.94681(14) 0.73235(15) 0.0417(3) Uani 1 1 d .
C13 C 0.5349(2) 0.82283(14) 0.70885(14) 0.0408(3) Uani 1 1 d .
C14 C 0.4075(2) 0.71547(15) 0.58183(14) 0.0465(4) Uani 1 1 d .
C15 C 0.2101(3) 0.65660(17) 0.52662(16) 0.0568(4) Uani 1 1 d .
H15 H 0.1266 0.6717 0.5676 0.068 Uiso 1 1 calc R
C16 C 0.1582(3) 0.56954(18) 0.39698(17) 0.0680(6) Uani 1 1 d .
H16 H 0.0334 0.5171 0.3360 0.082 Uiso 1 1 calc R
C17 C 0.3224(3) 0.57535(17) 0.37629(17) 0.0678(6) Uani 1 1 d .
H17 H 0.3292 0.5262 0.2987 0.081 Uiso 1 1 calc R
C18 C 0.2838(3) 0.55162(18) 0.98824(19) 0.0648(5) Uani 1 1 d .
H18A H 0.1616 0.5632 0.9491 0.097 Uiso 1 1 calc R
H18B H 0.2779 0.5137 1.0490 0.097 Uiso 1 1 calc R
H18C H 0.3118 0.4927 0.9218 0.097 Uiso 1 1 calc R
C19 C 0.8007(3) 0.9894(2) 1.34110(16) 0.0624(5) Uani 1 1 d .
H19A H 0.7298 1.0416 1.3772 0.094 Uiso 1 1 calc R
H19B H 0.8962 1.0450 1.3281 0.094 Uiso 1 1 calc R
H19C H 0.8634 0.9537 1.3999 0.094 Uiso 1 1 calc R
C20 C 0.6766(3) 0.68203(19) 0.50660(19) 0.0647(5) Uani 1 1 d .
H20A H 0.6845 0.6033 0.4465 0.097 Uiso 1 1 calc R
H20B H 0.7519 0.6961 0.5941 0.097 Uiso 1 1 calc R
H20C H 0.7258 0.7580 0.4918 0.097 Uiso 1 1 calc R
F1 F 0.23009(14) 0.70865(11) 0.80115(9) 0.0636(3) Uani 1 1 d .
F2 F 0.43827(19) 0.59001(9) 0.78434(10) 0.0731(4) Uani 1 1 d .
N1 N 0.49981(18) 0.75315(12) 0.99541(12) 0.0423(3) Uani 1 1 d .
N2 N 0.54533(17) 0.82277(11) 0.82420(11) 0.0393(3) Uani 1 1 d .
N3 N 0.4754(2) 0.66489(13) 0.48757(13) 0.0542(4) Uani 1 1 d .

loop_
_atom_site_aniso_label
_atom_site_aniso_U_11
_atom_site_aniso_U_22
_atom_site_aniso_U_33
_atom_site_aniso_U_23
_atom_site_aniso_U_13
_atom_site_aniso_U_12
B1 0.0526(10) 0.0346(8) 0.0378(8) 0.0095(6) 0.0178(7) 0.0049(7)
C1 0.0586(10) 0.0484(8) 0.0506(9) 0.0237(7) 0.0269(8) 0.0180(7)
C2 0.0625(10) 0.0653(10) 0.0472(9) 0.0297(8) 0.0266(8) 0.0240(8)
C3 0.0460(8) 0.0588(9) 0.0393(8) 0.0183(7) 0.0168(7) 0.0232(7)
C4 0.0399(7) 0.0428(7) 0.0371(7) 0.0115(6) 0.0134(6) 0.0150(6)
C5 0.0368(7) 0.0393(7) 0.0384(7) 0.0088(6) 0.0107(6) 0.0099(6)
C6 0.0362(7) 0.0347(7) 0.0408(7) 0.0114(6) 0.0132(6) 0.0081(5)
C7 0.0363(7) 0.0393(7) 0.0486(8) 0.0163(6) 0.0169(6) 0.0116(6)
C8 0.0438(8) 0.0401(8) 0.0611(10) 0.0128(7) 0.0208(7) 0.0063(6)
C9 0.0600(10) 0.0405(8) 0.0827(13) 0.0217(8) 0.0379(10) 0.0073(7)
C10 0.0736(12) 0.0489(9) 0.0772(12) 0.0329(9) 0.0469(10) 0.0205(8)
C11 0.0582(10) 0.0486(8) 0.0556(9) 0.0253(7) 0.0306(8) 0.0191(7)
C12 0.0408(7) 0.0388(7) 0.0467(8) 0.0172(6) 0.0198(6) 0.0125(6)
C13 0.0428(8) 0.0385(7) 0.0396(7) 0.0150(6) 0.0173(6) 0.0109(6)
C14 0.0575(9) 0.0391(7) 0.0374(7) 0.0145(6) 0.0179(7) 0.0083(6)
C15 0.0573(10) 0.0497(9) 0.0461(9) 0.0164(7) 0.0126(8) 0.0005(7)
C16 0.0796(13) 0.0481(9) 0.0433(9) 0.0144(8) 0.0048(9) -0.0072(9)
C17 0.1012(16) 0.0432(9) 0.0396(9) 0.0098(7) 0.0240(9) 0.0028(9)
C18 0.0775(13) 0.0524(10) 0.0648(11) 0.0269(9) 0.0337(10) 0.0080(9)
C19 0.0536(10) 0.0814(13) 0.0382(8) 0.0151(8) 0.0120(7) 0.0211(9)
C20 0.0844(14) 0.0584(10) 0.0657(11) 0.0265(9) 0.0438(10) 0.0292(10)
F1 0.0464(5) 0.0734(7) 0.0493(5) 0.0216(5) 0.0105(4) -0.0051(5)
F2 0.1268(10) 0.0367(5) 0.0594(6) 0.0136(4) 0.0526(7) 0.0199(5)
N1 0.0465(7) 0.0387(6) 0.0402(6) 0.0143(5) 0.0189(5) 0.0119(5)
N2 0.0403(6) 0.0357(6) 0.0355(6) 0.0111(5) 0.0137(5) 0.0079(5)
N3 0.0741(10) 0.0426(7) 0.0421(7) 0.0142(6) 0.0263(7) 0.0122(6)

loop_
_atom_type_symbol
_atom_type_description
_atom_type_scat_dispersion_real
_atom_type_scat_dispersion_imag
_atom_type_scat_source
C C 0.0033 0.0016 'International Tables Vol C Tables 4.2.6.8 and 6.1.1.4'
H H 0.0000 0.0000 'International Tables Vol C Tables 4.2.6.8 and 6.1.1.4'
B B 0.0013 0.0007 'International Tables Vol C Tables 4.2.6.8 and 6.1.1.4'
N N 0.0061 0.0033 'International Tables Vol C Tables 4.2.6.8 and 6.1.1.4'
F F 0.0171 0.0103 'International Tables Vol C Tables 4.2.6.8 and 6.1.1.4'

loop_
_geom_angle_atom_site_label_1
_geom_angle_atom_site_label_2
_geom_angle_atom_site_label_3
_geom_angle
F2 B1 F1 110.04(13)
F2 B1 N1 110.82(14)
F1 B1 N1 109.33(13)
F2 B1 N2 109.91(13)
F1 B1 N2 108.91(13)
N1 B1 N2 107.77(12)
N1 C1 C2 109.01(15)
N1 C1 C18 123.06(15)
C2 C1 C18 127.91(16)
C3 C2 C1 108.57(15)
C3 C2 H2 125.7
C1 C2 H2 125.7
C2 C3 C4 106.15(14)
C2 C3 C19 128.10(16)
C4 C3 C19 125.75(16)
C5 C4 N1 120.24(13)
C5 C4 C3 131.08(14)
N1 C4 C3 108.68(14)
C6 C5 C4 122.49(13)
C6 C5 H5 118.8
C4 C5 H5 118.8
C5 C6 N2 120.88(13)
C5 C6 C7 131.29(13)
N2 C6 C7 107.81(12)
C8 C7 C12 119.97(15)
C8 C7 C6 132.98(15)
C12 C7 C6 107.00(13)
C9 C8 C7 117.74(16)
C9 C8 H8 121.1
C7 C8 H8 121.1
C8 C9 C10 122.12(16)
C8 C9 H9 118.9
C10 C9 H9 118.9
C11 C10 C9 121.05(17)
C11 C10 H10 119.5
C9 C10 H10 119.5
C10 C11 C12 117.87(16)
C10 C11 H11 121.1
C12 C11 H11 121.1
C7 C12 C11 121.16(14)
C7 C12 C13 107.12(13)
C11 C12 C13 131.48(14)
N2 C13 C12 108.88(12)
N2 C13 C14 124.96(13)
C12 C13 C14 126.12(13)
C15 C14 N3 107.61(14)
C15 C14 C13 130.57(15)
N3 C14 C13 121.48(14)
C14 C15 C16 107.24(18)
C14 C15 H15 126.4
C16 C15 H15 126.4
C17 C16 C15 107.84(17)
C17 C16 H16 126.1
C15 C16 H16 126.1
C16 C17 N3 108.84(16)
C16 C17 H17 125.6
N3 C17 H17 125.6
C1 C18 H18A 109.5
C1 C18 H18B 109.5
H18A C18 H18B 109.5
C1 C18 H18C 109.5
H18A C18 H18C 109.5
H18B C18 H18C 109.5
C3 C19 H19A 109.5
C3 C19 H19B 109.5
H19A C19 H19B 109.5
C3 C19 H19C 109.5
H19A C19 H19C 109.5
H19B C19 H19C 109.5
N3 C20 H20A 109.5
N3 C20 H20B 109.5
H20A C20 H20B 109.5
N3 C20 H20C 109.5
H20A C20 H20C 109.5
H20B C20 H20C 109.5
C1 N1 C4 107.58(13)
C1 N1 B1 127.28(13)
C4 N1 B1 125.02(12)
C13 N2 C6 109.18(12)
C13 N2 B1 127.62(12)
C6 N2 B1 123.16(12)
C17 N3 C14 108.44(16)
C17 N3 C20 123.61(16)
C14 N3 C20 127.00(14)

loop_
_geom_bond_atom_site_label_1
_geom_bond_atom_site_label_2
_geom_bond_distance
B1 F2 1.3786(19)
B1 F1 1.392(2)
B1 N1 1.537(2)
B1 N2 1.568(2)
C1 N1 1.357(2)
C1 C2 1.393(2)
C1 C18 1.492(2)
C2 C3 1.380(2)
C2 H2 0.9300
C3 C4 1.410(2)
C3 C19 1.493(2)
C4 C5 1.386(2)
C4 N1 1.3894(18)
C5 C6 1.375(2)
C5 H5 0.9300
C6 N2 1.4023(17)
C6 C7 1.423(2)
C7 C8 1.402(2)
C7 C12 1.407(2)
C8 C9 1.375(3)
C8 H8 0.9300
C9 C10 1.398(3)
C9 H9 0.9300
C10 C11 1.368(2)
C10 H10 0.9300
C11 C12 1.404(2)
C11 H11 0.9300
C12 C13 1.431(2)
C13 N2 1.3511(18)
C13 C14 1.457(2)
C14 C15 1.375(2)
C14 N3 1.383(2)
C15 C16 1.402(2)
C15 H15 0.9300
C16 C17 1.356(3)
C16 H16 0.9300
C17 N3 1.360(2)
C17 H17 0.9300
C18 H18A 0.9600
C18 H18B 0.9600
C18 H18C 0.9600
C19 H19A 0.9600
C19 H19B 0.9600
C19 H19C 0.9600
C20 N3 1.458(3)
C20 H20A 0.9600
C20 H20B 0.9600
C20 H20C 0.9600
